data_2236994
loop_
_publ_author_name
'Narayanan, Sibi'
'Srinivasan, Thothadri'
'Purushothaman, Santhanagopalan'
'Raghunathan, Raghavachary'
'Velmurugan, Devadasan'

_publ_section_title
;
 4'-Methyl-1<i>H</i>-14',19'-dioxa-4'-azaspiro[indole-3,5'-tetracyclo[18.4.0.0^2,6^.0^8,13^]tetracosane]-1'(24'),8',10',12',20',22'-hexaene-2,7'(3<i>H</i>)-dione
;
_journal_coeditor_code PV2600
_journal_issue 12
_journal_name_full 'Acta Crystallographica Section E'
_journal_page_first o3344
_journal_paper_doi 10.1107/S1600536812046132
_journal_volume 68
_journal_year 2012
_chemical_formula_iupac 'C29 H28 N2 O4'
_chemical_formula_moiety 'C29 H28 N2 O4'
_chemical_formula_sum 'C29 H28 N2 O4'
_chemical_formula_weight 468.53
_chemical_name_systematic
;
4'-Methyl-1<i>H</i>-14',19'-dioxa-4'-azaspiro[indole-3,5'-
tetracyclo[18.4.0.0^2,6^.0^8,13^]tetracosane]-1'(24'),8',10',12',20',22'-
hexaene-2,7'(3<i>H</i>)-dione
;
_space_group_IT_number 2
_symmetry_cell_setting triclinic
_symmetry_space_group_name_Hall '-P 1'
_symmetry_space_group_name_H-M 'P -1'
_atom_sites_solution_hydrogens geom
_atom_sites_solution_primary direct
_atom_sites_solution_secondary difmap
_audit_creation_method SHELXL-97
_cell_angle_alpha 70.235(2)
_cell_angle_beta 87.309(3)
_cell_angle_gamma 69.065(2)
_cell_formula_units_Z 2
_cell_length_a 9.4223(3)
_cell_length_b 10.5115(3)
_cell_length_c 14.1754(5)
_cell_measurement_reflns_used 5998
_cell_measurement_temperature 293(2)
_cell_measurement_theta_max 28.3
_cell_measurement_theta_min 1.5
_cell_volume 1229.67(7)
_computing_cell_refinement 'SAINT (Bruker, 2008)'
_computing_data_collection 'APEX2 (Bruker, 2008)'
_computing_data_reduction 'SAINT (Bruker, 2008)'
_computing_molecular_graphics 'ORTEP-3 (Farrugia, 2012)'
_computing_publication_material 'SHELXL97 (Sheldrick, 2008) and PLATON (Spek, 2009)'
_computing_structure_refinement 'SHELXL97 (Sheldrick, 2008)'
_computing_structure_solution 'SHELXS97 (Sheldrick, 2008)'
_diffrn_ambient_temperature 293(2)
_diffrn_measured_fraction_theta_full 0.982
_diffrn_measured_fraction_theta_max 0.982
_diffrn_measurement_device_type 'Bruker APEXII CCD area detector'
_diffrn_measurement_method '\w and \f scans'
_diffrn_radiation_monochromator graphite
_diffrn_radiation_source 'fine-focus sealed tube'
_diffrn_radiation_type MoK\a
_diffrn_radiation_wavelength 0.71073
_diffrn_reflns_av_R_equivalents 0.0270
_diffrn_reflns_av_sigmaI/netI 0.0250
_diffrn_reflns_limit_h_max 12
_diffrn_reflns_limit_h_min -12
_diffrn_reflns_limit_k_max 12
_diffrn_reflns_limit_k_min -13
_diffrn_reflns_limit_l_max 18
_diffrn_reflns_limit_l_min -18
_diffrn_reflns_number 22180
_diffrn_reflns_theta_full 28.31
_diffrn_reflns_theta_max 28.31
_diffrn_reflns_theta_min 1.53
_diffrn_standards_number 0
_exptl_absorpt_coefficient_mu 0.085
_exptl_absorpt_correction_T_max 0.984
_exptl_absorpt_correction_T_min 0.979
_exptl_absorpt_correction_type multi-scan
_exptl_absorpt_process_details '(SADABS; Sheldrick, 2008)'
_exptl_crystal_colour Colorless
_exptl_crystal_density_diffrn 1.265
_exptl_crystal_density_method 'not measured'
_exptl_crystal_description Block
_exptl_crystal_F_000 496
_exptl_crystal_size_max 0.25
_exptl_crystal_size_mid 0.22
_exptl_crystal_size_min 0.19
_refine_diff_density_max 0.472
_refine_diff_density_min -0.274
_refine_ls_extinction_method none
_refine_ls_goodness_of_fit_ref 1.011
_refine_ls_hydrogen_treatment constr
_refine_ls_matrix_type full
_refine_ls_number_parameters 317
_refine_ls_number_reflns 5998
_refine_ls_number_restraints 0
_refine_ls_restrained_S_all 1.011
_refine_ls_R_factor_all 0.0723
_refine_ls_R_factor_gt 0.0485
_refine_ls_shift/su_max 0.000
_refine_ls_shift/su_mean 0.000
_refine_ls_structure_factor_coef Fsqd
_refine_ls_weighting_details 'calc w=1/[\s^2^(Fo^2^)+(0.0689P)^2^+0.3628P] where P=(Fo^2^+2Fc^2^)/3'
_refine_ls_weighting_scheme calc
_refine_ls_wR_factor_gt 0.1282
_refine_ls_wR_factor_ref 0.1471
_reflns_number_gt 4260
_reflns_number_total 5998
_reflns_threshold_expression I>2\s(I)
_cod_data_source_file pv2600.cif
_cod_data_source_block I
_cod_database_code 2236994
_cod_database_fobs_code 2236994

loop_
_symmetry_equiv_pos_as_xyz
'x, y, z'
'-x, -y, -z'

loop_
_atom_site_type_symbol
_atom_site_label
_atom_site_fract_x
_atom_site_fract_y
_atom_site_fract_z
_atom_site_U_iso_or_equiv
_atom_site_adp_type
_atom_site_calc_flag
_atom_site_refinement_flags
_atom_site_occupancy
_atom_site_symmetry_multiplicity
C C1 0.44418(17) 0.81009(18) 0.29447(12) 0.0442(4) Uani d . 1 1
H H1A 0.3946 0.7414 0.3256 0.053 Uiso calc R 1 1
H H1B 0.5502 0.7575 0.2883 0.053 Uiso calc R 1 1
C C2 0.36234(16) 0.91660(17) 0.19251(11) 0.0390(3) Uani d . 1 1
H H2 0.4231 0.9763 0.1617 0.047 Uiso calc R 1 1
C C3 0.21938(15) 1.01176(16) 0.22618(10) 0.0348(3) Uani d . 1 1
H H3 0.1490 0.9592 0.2438 0.042 Uiso calc R 1 1
C C4 0.27685(16) 1.01883(17) 0.32641(11) 0.0363(3) Uani d . 1 1
C C5 0.16358(16) 0.99095(17) 0.40634(11) 0.0388(3) Uani d . 1 1
C C6 0.16331(17) 1.21653(18) 0.38333(11) 0.0413(3) Uani d . 1 1
C C7 0.1279(2) 1.3514(2) 0.39076(15) 0.0548(4) Uani d . 1 1
H H7 0.0538 1.3844 0.4314 0.066 Uiso calc R 1 1
C C8 0.2075(2) 1.4365(2) 0.33506(16) 0.0624(5) Uani d . 1 1
H H8 0.1861 1.5284 0.3383 0.075 Uiso calc R 1 1
C C9 0.3177(2) 1.3870(2) 0.27514(16) 0.0591(5) Uani d . 1 1
H H9 0.3700 1.4456 0.2389 0.071 Uiso calc R 1 1
C C10 0.35165(19) 1.25080(19) 0.26815(13) 0.0483(4) Uani d . 1 1
H H10 0.4261 1.2177 0.2277 0.058 Uiso calc R 1 1
C C11 0.27254(16) 1.16546(17) 0.32249(11) 0.0391(3) Uani d . 1 1
C C12 0.4820(2) 0.8338(2) 0.45746(14) 0.0600(5) Uani d . 1 1
H H12A 0.4254 0.7730 0.4891 0.090 Uiso calc R 1 1
H H12B 0.4661 0.9054 0.4886 0.090 Uiso calc R 1 1
H H12C 0.5886 0.7756 0.4648 0.090 Uiso calc R 1 1
C C13 0.13484(17) 1.15881(17) 0.14799(11) 0.0410(3) Uani d . 1 1
C C14 -0.01066(18) 1.25884(17) 0.17087(12) 0.0431(4) Uani d . 1 1
C C15 -0.0379(2) 1.4067(2) 0.13226(14) 0.0559(5) Uani d . 1 1
H H15 0.0331 1.4388 0.0936 0.067 Uiso calc R 1 1
C C16 -0.1679(3) 1.5065(2) 0.15010(19) 0.0705(6) Uani d . 1 1
H H16 -0.1857 1.6052 0.1224 0.085 Uiso calc R 1 1
C C17 -0.2714(3) 1.4584(2) 0.20962(18) 0.0714(6) Uani d . 1 1
H H17 -0.3574 1.5253 0.2238 0.086 Uiso calc R 1 1
C C18 -0.2492(2) 1.3136(2) 0.24813(15) 0.0605(5) Uani d . 1 1
H H18 -0.3201 1.2826 0.2878 0.073 Uiso calc R 1 1
C C19 -0.12012(18) 1.21319(18) 0.22752(13) 0.0465(4) Uani d . 1 1
C C20 -0.2101(2) 1.0135(2) 0.29678(16) 0.0590(5) Uani d . 1 1
H H20A -0.3031 1.0661 0.2523 0.071 Uiso calc R 1 1
H H20B -0.2321 1.0224 0.3623 0.071 Uiso calc R 1 1
C C21 -0.1499(2) 0.8579(2) 0.30534(19) 0.0699(6) Uani d . 1 1
H H21A -0.0474 0.8133 0.3382 0.084 Uiso calc R 1 1
H H21B -0.2122 0.8103 0.3488 0.084 Uiso calc R 1 1
C C22 -0.1449(3) 0.8287(4) 0.2094(2) 0.0923(8) Uani d . 1 1
H H22A -0.1226 0.7257 0.2263 0.111 Uiso calc R 1 1
H H22B -0.2466 0.8790 0.1751 0.111 Uiso calc R 1 1
C C23 -0.0380(3) 0.8677(3) 0.13700(17) 0.0814(7) Uani d . 1 1
H H23A -0.0434 0.8353 0.0812 0.098 Uiso calc R 1 1
H H23B -0.0684 0.9724 0.1105 0.098 Uiso calc R 1 1
C C24 0.2312(2) 0.78928(19) 0.11634(12) 0.0484(4) Uani d . 1 1
C C25 0.2379(3) 0.7110(2) 0.05322(15) 0.0645(5) Uani d . 1 1
H H25 0.1613 0.6753 0.0513 0.077 Uiso calc R 1 1
C C26 0.3570(3) 0.6860(2) -0.00634(15) 0.0742(7) Uani d . 1 1
H H26 0.3613 0.6325 -0.0476 0.089 Uiso calc R 1 1
C C27 0.4695(3) 0.7399(2) -0.00493(15) 0.0709(6) Uani d . 1 1
H H27 0.5494 0.7241 -0.0458 0.085 Uiso calc R 1 1
C C28 0.4633(2) 0.8177(2) 0.05755(13) 0.0553(5) Uani d . 1 1
H H28 0.5396 0.8544 0.0577 0.066 Uiso calc R 1 1
C C29 0.34579(18) 0.84291(17) 0.12054(11) 0.0424(4) Uani d . 1 1
N N1 0.43033(14) 0.90587(15) 0.35091(10) 0.0425(3) Uani d . 1 1
N N2 0.10136(15) 1.11034(15) 0.43241(10) 0.0443(3) Uani d . 1 1
H H2A 0.0322 1.1202 0.4740 0.053 Uiso calc R 1 1
O O1 0.18613(16) 1.19738(15) 0.06779(9) 0.0620(4) Uani d . 1 1
O O2 0.13719(13) 0.87891(13) 0.44025(9) 0.0485(3) Uani d . 1 1
O O3 -0.09428(12) 1.06941(13) 0.25689(11) 0.0578(3) Uani d . 1 1
O O4 0.11530(14) 0.80546(15) 0.18039(10) 0.0580(3) Uani d . 1 1

loop_
_atom_site_aniso_label
_atom_site_aniso_U_11
_atom_site_aniso_U_22
_atom_site_aniso_U_33
_atom_site_aniso_U_12
_atom_site_aniso_U_13
_atom_site_aniso_U_23
C1 0.0335(7) 0.0489(9) 0.0462(9) -0.0082(6) 0.0004(6) -0.0184(7)
C2 0.0332(7) 0.0465(8) 0.0389(8) -0.0142(6) 0.0068(6) -0.0173(6)
C3 0.0308(6) 0.0425(8) 0.0331(7) -0.0142(6) 0.0034(5) -0.0146(6)
C4 0.0322(7) 0.0450(8) 0.0327(7) -0.0149(6) 0.0035(5) -0.0138(6)
C5 0.0373(7) 0.0472(9) 0.0332(7) -0.0164(6) 0.0040(6) -0.0145(6)
C6 0.0411(8) 0.0470(9) 0.0372(8) -0.0161(6) -0.0008(6) -0.0155(7)
C7 0.0540(10) 0.0516(10) 0.0590(11) -0.0134(8) 0.0004(8) -0.0249(9)
C8 0.0652(12) 0.0455(10) 0.0748(13) -0.0191(9) -0.0087(10) -0.0177(9)
C9 0.0566(10) 0.0537(11) 0.0650(12) -0.0298(9) -0.0047(9) -0.0060(9)
C10 0.0421(8) 0.0575(10) 0.0457(9) -0.0239(7) 0.0010(7) -0.0118(8)
C11 0.0362(7) 0.0476(9) 0.0349(7) -0.0173(6) -0.0013(6) -0.0131(6)
C12 0.0524(10) 0.0723(13) 0.0457(10) -0.0122(9) -0.0117(8) -0.0177(9)
C13 0.0430(8) 0.0452(9) 0.0363(8) -0.0167(7) -0.0014(6) -0.0146(7)
C14 0.0421(8) 0.0417(8) 0.0416(8) -0.0087(6) -0.0092(6) -0.0149(7)
C15 0.0617(11) 0.0467(10) 0.0551(10) -0.0153(8) -0.0118(8) -0.0146(8)
C16 0.0753(14) 0.0438(10) 0.0839(15) -0.0058(10) -0.0191(12) -0.0251(10)
C17 0.0628(12) 0.0596(13) 0.0836(15) 0.0037(10) -0.0081(11) -0.0403(11)
C18 0.0449(9) 0.0651(12) 0.0643(12) -0.0035(8) -0.0008(8) -0.0303(10)
C19 0.0382(8) 0.0463(9) 0.0491(9) -0.0060(7) -0.0055(7) -0.0181(7)
C20 0.0375(8) 0.0751(13) 0.0644(12) -0.0230(8) 0.0119(8) -0.0223(10)
C21 0.0538(11) 0.0755(14) 0.0874(16) -0.0374(10) 0.0172(10) -0.0230(12)
C22 0.0600(13) 0.130(2) 0.128(2) -0.0507(15) 0.0145(14) -0.078(2)
C23 0.0672(13) 0.122(2) 0.0594(13) -0.0371(14) -0.0041(10) -0.0318(13)
C24 0.0565(10) 0.0463(9) 0.0401(8) -0.0138(7) -0.0013(7) -0.0165(7)
C25 0.0839(14) 0.0582(11) 0.0545(11) -0.0209(10) -0.0098(10) -0.0262(9)
C26 0.1009(17) 0.0651(13) 0.0479(11) -0.0059(12) -0.0087(11) -0.0327(10)
C27 0.0766(14) 0.0761(14) 0.0452(10) -0.0013(11) 0.0078(9) -0.0313(10)
C28 0.0539(10) 0.0605(11) 0.0422(9) -0.0077(8) 0.0070(7) -0.0206(8)
C29 0.0443(8) 0.0416(8) 0.0350(8) -0.0073(6) 0.0018(6) -0.0144(6)
N1 0.0336(6) 0.0514(8) 0.0397(7) -0.0111(5) -0.0009(5) -0.0163(6)
N2 0.0459(7) 0.0519(8) 0.0399(7) -0.0203(6) 0.0139(6) -0.0205(6)
O1 0.0688(8) 0.0641(8) 0.0401(7) -0.0195(7) 0.0096(6) -0.0077(6)
O2 0.0527(7) 0.0497(7) 0.0469(6) -0.0241(5) 0.0162(5) -0.0168(5)
O3 0.0342(6) 0.0485(7) 0.0844(9) -0.0120(5) 0.0118(6) -0.0192(6)
O4 0.0540(7) 0.0760(9) 0.0608(8) -0.0331(6) 0.0075(6) -0.0345(7)

loop_
_atom_type_symbol
_atom_type_description
_atom_type_scat_dispersion_real
_atom_type_scat_dispersion_imag
_atom_type_scat_source
C C 0.0033 0.0016 'International Tables Vol C Tables 4.2.6.8 and 6.1.1.4'
H H 0.0000 0.0000 'International Tables Vol C Tables 4.2.6.8 and 6.1.1.4'
N N 0.0061 0.0033 'International Tables Vol C Tables 4.2.6.8 and 6.1.1.4'
O O 0.0106 0.0060 'International Tables Vol C Tables 4.2.6.8 and 6.1.1.4'

loop_
_geom_angle_atom_site_label_1
_geom_angle_atom_site_label_2
_geom_angle_atom_site_label_3
_geom_angle
N1 C1 C2 102.16(13)
N1 C1 H1A 111.3
C2 C1 H1A 111.3
N1 C1 H1B 111.3
C2 C1 H1B 111.3
H1A C1 H1B 109.2
C29 C2 C1 113.37(13)
C29 C2 C3 119.52(12)
C1 C2 C3 100.36(12)
C29 C2 H2 107.6
C1 C2 H2 107.6
C3 C2 H2 107.6
C13 C3 C2 115.22(12)
C13 C3 C4 114.19(12)
C2 C3 C4 104.28(11)
C13 C3 H3 107.6
C2 C3 H3 107.6
C4 C3 H3 107.6
N1 C4 C11 113.80(12)
N1 C4 C5 114.13(12)
C11 C4 C5 101.31(12)
N1 C4 C3 103.47(11)
C11 C4 C3 116.05(12)
C5 C4 C3 108.39(11)
O2 C5 N2 126.42(14)
O2 C5 C4 125.33(14)
N2 C5 C4 108.24(13)
C7 C6 C11 122.42(16)
C7 C6 N2 128.30(16)
C11 C6 N2 109.27(14)
C6 C7 C8 117.32(18)
C6 C7 H7 121.3
C8 C7 H7 121.3
C9 C8 C7 121.11(18)
C9 C8 H8 119.4
C7 C8 H8 119.4
C8 C9 C10 120.86(18)
C8 C9 H9 119.6
C10 C9 H9 119.6
C11 C10 C9 118.67(17)
C11 C10 H10 120.7
C9 C10 H10 120.7
C10 C11 C6 119.61(16)
C10 C11 C4 131.19(15)
C6 C11 C4 109.15(13)
N1 C12 H12A 109.5
N1 C12 H12B 109.5
H12A C12 H12B 109.5
N1 C12 H12C 109.5
H12A C12 H12C 109.5
H12B C12 H12C 109.5
O1 C13 C14 119.75(15)
O1 C13 C3 120.24(14)
C14 C13 C3 119.99(13)
C15 C14 C19 118.30(16)
C15 C14 C13 117.35(16)
C19 C14 C13 124.35(14)
C16 C15 C14 121.4(2)
C16 C15 H15 119.3
C14 C15 H15 119.3
C15 C16 C17 119.2(2)
C15 C16 H16 120.4
C17 C16 H16 120.4
C18 C17 C16 121.00(19)
C18 C17 H17 119.5
C16 C17 H17 119.5
C17 C18 C19 119.7(2)
C17 C18 H18 120.2
C19 C18 H18 120.2
O3 C19 C18 123.51(17)
O3 C19 C14 116.14(14)
C18 C19 C14 120.32(17)
O3 C20 C21 106.46(15)
O3 C20 H20A 110.4
C21 C20 H20A 110.4
O3 C20 H20B 110.4
C21 C20 H20B 110.4
H20A C20 H20B 108.6
C22 C21 C20 116.2(2)
C22 C21 H21A 108.2
C20 C21 H21A 108.2
C22 C21 H21B 108.2
C20 C21 H21B 108.2
H21A C21 H21B 107.4
C23 C22 C21 119.24(19)
C23 C22 H22A 107.5
C21 C22 H22A 107.5
C23 C22 H22B 107.5
C21 C22 H22B 107.5
H22A C22 H22B 107.0
O4 C23 C22 112.6(2)
O4 C23 H23A 109.1
C22 C23 H23A 109.1
O4 C23 H23B 109.1
C22 C23 H23B 109.1
H23A C23 H23B 107.8
O4 C24 C25 119.57(17)
O4 C24 C29 119.84(14)
C25 C24 C29 120.44(18)
C26 C25 C24 120.5(2)
C26 C25 H25 119.7
C24 C25 H25 119.7
C27 C26 C25 120.12(19)
C27 C26 H26 119.9
C25 C26 H26 119.9
C26 C27 C28 119.6(2)
C26 C27 H27 120.2
C28 C27 H27 120.2
C27 C28 C29 122.0(2)
C27 C28 H28 119.0
C29 C28 H28 119.0
C28 C29 C24 117.34(16)
C28 C29 C2 116.07(15)
C24 C29 C2 126.43(14)
C1 N1 C12 115.49(14)
C1 N1 C4 108.59(11)
C12 N1 C4 116.17(13)
C5 N2 C6 111.76(13)
C5 N2 H2A 124.1
C6 N2 H2A 124.1
C19 O3 C20 121.51(14)
C24 O4 C23 117.83(15)

loop_
_geom_bond_atom_site_label_1
_geom_bond_atom_site_label_2
_geom_bond_distance
C1 N1 1.453(2)
C1 C2 1.526(2)
C1 H1A 0.9700
C1 H1B 0.9700
C2 C29 1.517(2)
C2 C3 1.530(2)
C2 H2 0.9800
C3 C13 1.515(2)
C3 C4 1.5778(19)
C3 H3 0.9800
C4 N1 1.4707(18)
C4 C11 1.509(2)
C4 C5 1.547(2)
C5 O2 1.2227(19)
C5 N2 1.350(2)
C6 C7 1.376(2)
C6 C11 1.388(2)
C6 N2 1.405(2)
C7 C8 1.390(3)
C7 H7 0.9300
C8 C9 1.379(3)
C8 H8 0.9300
C9 C10 1.388(3)
C9 H9 0.9300
C10 C11 1.382(2)
C10 H10 0.9300
C12 N1 1.457(2)
C12 H12A 0.9600
C12 H12B 0.9600
C12 H12C 0.9600
C13 O1 1.211(2)
C13 C14 1.500(2)
C14 C15 1.390(2)
C14 C19 1.398(2)
C15 C16 1.377(3)
C15 H15 0.9300
C16 C17 1.380(3)
C16 H16 0.9300
C17 C18 1.372(3)
C17 H17 0.9300
C18 C19 1.392(2)
C18 H18 0.9300
C19 O3 1.356(2)
C20 O3 1.426(2)
C20 C21 1.490(3)
C20 H20A 0.9700
C20 H20B 0.9700
C21 C22 1.488(4)
C21 H21A 0.9700
C21 H21B 0.9700
C22 C23 1.466(4)
C22 H22A 0.9700
C22 H22B 0.9700
C23 O4 1.425(2)
C23 H23A 0.9700
C23 H23B 0.9700
C24 O4 1.387(2)
C24 C25 1.392(2)
C24 C29 1.397(2)
C25 C26 1.375(3)
C25 H25 0.9300
C26 C27 1.372(3)
C26 H26 0.9300
C27 C28 1.381(3)
C27 H27 0.9300
C28 C29 1.397(2)
C28 H28 0.9300
N2 H2A 0.8600

loop_
_geom_hbond_atom_site_label_D
_geom_hbond_atom_site_label_H
_geom_hbond_atom_site_label_A
_geom_hbond_site_symmetry_A
_geom_hbond_distance_DH
_geom_hbond_distance_HA
_geom_hbond_distance_DA
_geom_hbond_angle_DHA
N2 H2A O2 2_576 0.86 1.96 2.8105(17) 169.9
C26 H26 Cg4 2_575 0.93 2.91 3.617(3) 134

loop_
_geom_torsion_atom_site_label_1
_geom_torsion_atom_site_label_2
_geom_torsion_atom_site_label_3
_geom_torsion_atom_site_label_4
_geom_torsion
N1 C1 C2 C29 -174.22(12)
N1 C1 C2 C3 -45.56(14)
C29 C2 C3 C13 -74.68(18)
C1 C2 C3 C13 160.78(13)
C29 C2 C3 C4 159.35(13)
C1 C2 C3 C4 34.82(14)
C13 C3 C4 N1 -138.67(13)
C2 C3 C4 N1 -12.05(15)
C13 C3 C4 C11 -13.29(17)
C2 C3 C4 C11 113.32(14)
C13 C3 C4 C5 99.82(14)
C2 C3 C4 C5 -133.56(13)
N1 C4 C5 O2 -51.95(19)
C11 C4 C5 O2 -174.67(14)
C3 C4 C5 O2 62.75(18)
N1 C4 C5 N2 127.34(14)
C11 C4 C5 N2 4.62(15)
C3 C4 C5 N2 -117.96(13)
C11 C6 C7 C8 -0.6(3)
N2 C6 C7 C8 179.12(15)
C6 C7 C8 C9 -0.2(3)
C7 C8 C9 C10 0.5(3)
C8 C9 C10 C11 0.1(3)
C9 C10 C11 C6 -0.8(2)
C9 C10 C11 C4 176.26(15)
C7 C6 C11 C10 1.1(2)
N2 C6 C11 C10 -178.63(13)
C7 C6 C11 C4 -176.56(14)
N2 C6 C11 C4 3.68(16)
N1 C4 C11 C10 54.8(2)
C5 C4 C11 C10 177.73(15)
C3 C4 C11 C10 -65.1(2)
N1 C4 C11 C6 -127.89(13)
C5 C4 C11 C6 -4.94(14)
C3 C4 C11 C6 112.18(14)
C2 C3 C13 O1 -4.4(2)
C4 C3 C13 O1 116.34(16)
C2 C3 C13 C14 177.33(13)
C4 C3 C13 C14 -61.97(17)
O1 C13 C14 C15 -34.4(2)
C3 C13 C14 C15 143.95(15)
O1 C13 C14 C19 145.16(17)
C3 C13 C14 C19 -36.5(2)
C19 C14 C15 C16 1.0(3)
C13 C14 C15 C16 -179.46(16)
C14 C15 C16 C17 1.6(3)
C15 C16 C17 C18 -2.3(3)
C16 C17 C18 C19 0.4(3)
C17 C18 C19 O3 -175.51(17)
C17 C18 C19 C14 2.3(3)
C15 C14 C19 O3 175.02(14)
C13 C14 C19 O3 -4.5(2)
C15 C14 C19 C18 -2.9(2)
C13 C14 C19 C18 177.56(15)
O3 C20 C21 C22 -73.7(2)
C20 C21 C22 C23 68.2(3)
C21 C22 C23 O4 54.5(4)
O4 C24 C25 C26 -175.97(17)
C29 C24 C25 C26 -0.4(3)
C24 C25 C26 C27 -0.8(3)
C25 C26 C27 C28 0.8(3)
C26 C27 C28 C29 0.4(3)
C27 C28 C29 C24 -1.6(3)
C27 C28 C29 C2 174.00(16)
O4 C24 C29 C28 177.14(15)
C25 C24 C29 C28 1.6(2)
O4 C24 C29 C2 2.0(3)
C25 C24 C29 C2 -173.54(16)
C1 C2 C29 C28 -91.08(17)
C3 C2 C29 C28 150.90(15)
C1 C2 C29 C24 84.06(19)
C3 C2 C29 C24 -34.0(2)
C2 C1 N1 C12 172.65(14)
C2 C1 N1 C4 40.12(15)
C11 C4 N1 C1 -144.11(13)
C5 C4 N1 C1 100.27(15)
C3 C4 N1 C1 -17.30(16)
C11 C4 N1 C12 83.73(18)
C5 C4 N1 C12 -31.89(19)
C3 C4 N1 C12 -149.46(14)
O2 C5 N2 C6 176.50(14)
C4 C5 N2 C6 -2.78(17)
C7 C6 N2 C5 179.74(16)
C11 C6 N2 C5 -0.52(17)
C18 C19 O3 C20 10.7(3)
C14 C19 O3 C20 -167.11(16)
C21 C20 O3 C19 171.34(17)
C25 C24 O4 C23 -56.2(3)
C29 C24 O4 C23 128.2(2)
C22 C23 O4 C24 157.44(19)
